data_1568108
loop_
_publ_author_name
'Karges, Johannes'
'Giardini, Miriam A.'
'Blacque, Olivier'
'Woodworth, Brendon'
'Siqueira-Neto, Jair L'
'Cohen, Seth M.'

_publ_section_title
;
 Enantioselective inhibition of the SARS-CoV-2 main protease with
 rhenium(i) picolinic acid complexes.
;
_journal_issue 3
_journal_name_full 'Chemical science'
_journal_page_first 711
_journal_page_last 720
_journal_paper_doi 10.1039/d2sc05473f
_journal_volume 14
_journal_year 2023
_chemical_formula_moiety '2(C9 H6 N O7 Re), H2 O'
_chemical_formula_sum 'C18 H14 N2 O15 Re2'
_chemical_formula_weight 870.71
_space_group_crystal_system triclinic
_space_group_IT_number 2
_space_group_name_Hall '-P 1'
_space_group_name_H-M_alt 'P -1'
_atom_sites_solution_hydrogens mixed
_atom_sites_solution_primary dual
_audit_creation_date 2021-07-13
_audit_creation_method
;
Olex2 1.3
(compiled 2020.11.12 svn.r5f609507 for OlexSys, GUI svn.r6272)
;
_audit_update_record
;
2022-09-06 deposited with the CCDC.	2022-12-13 downloaded from the CCDC.
;
_cell_angle_alpha 106.448(2)
_cell_angle_beta 105.596(3)
_cell_angle_gamma 103.191(3)
_cell_formula_units_Z 2
_cell_length_a 9.8967(3)
_cell_length_b 10.5952(3)
_cell_length_c 12.8653(2)
_cell_measurement_reflns_used 23190
_cell_measurement_temperature 160(1)
_cell_measurement_theta_max 79.0560
_cell_measurement_theta_min 3.8280
_cell_volume 1176.62(7)
_computing_cell_refinement 'CrysAlisPro 1.171.40.68a (Rigaku OD, 2019)'
_computing_data_collection 'CrysAlisPro 1.171.40.68a (Rigaku OD, 2019)'
_computing_data_reduction 'CrysAlisPro 1.171.40.68a (Rigaku OD, 2019)'
_computing_molecular_graphics 'Olex2 1.3 (Dolomanov et al., 2009)'
_computing_publication_material 'Olex2 1.3 (Dolomanov et al., 2009)'
_computing_structure_refinement 'SHELXL 2018/3 (Sheldrick, 2015)'
_computing_structure_solution 'SHELXT  (Sheldrick, 2015)'
_diffrn_ambient_environment N~2~
_diffrn_ambient_temperature 160(1)
_diffrn_detector 'Hybrid Pixel Array Detector'
_diffrn_detector_area_resol_mean 5.8140
_diffrn_detector_type 'Pilatus 200K'
_diffrn_measured_fraction_theta_full 0.998
_diffrn_measured_fraction_theta_max 0.993
_diffrn_measurement_details
;
List of Runs (angles in degrees, time in seconds):

  # Type    Start    End  Width  t~exp~   \w     \q     \k     \f   Frames
#--------------------------------------------------------------------------
  1  \w     87.00 177.00   0.50    0.20    --  107.75  77.00 -73.81  180
  2  \w    137.00 178.00   0.50    0.20    --  107.75  45.00 -60.00   82
  3  \w     96.00 132.00   0.50    0.20    --  107.75  45.00 -60.00   72
  4  \w     95.00 178.00   0.50    0.20    --  107.75  45.00 -90.00  166
  5  \w     94.00 169.00   0.50    0.20    --  107.75  30.00-120.00  150
  6  \w     92.00 151.00   0.50    0.20    --  107.75  61.00-180.00  118
  7  \w     32.00  87.00   0.50    0.20    --  107.75 -94.00-120.00  110
  8  \w     32.00 110.00   0.50    0.20    --  107.75-119.00-144.00  156
  9  \w     30.00  96.00   0.50    0.10    --   51.79-119.00-144.00  132
 10  \w     50.00 120.00   0.50    0.10    --   51.79-157.00  60.00  140
 11  \w     50.00 134.00   0.50    0.20    --  107.75-157.00  60.00  168
 12  \w     48.00  75.00   0.50    0.20    --  107.75-111.00 120.00   54
 13  \w     31.00 109.00   0.50    0.20    --  107.75-111.00 150.00  156
 14  \w     78.00 109.00   0.50    0.20    --  107.75-111.00  90.00   62
 15  \w     31.00  73.00   0.50    0.20    --  107.75-111.00  90.00   84
 16  \w     33.00 109.00   0.50    0.20    --  107.75-111.00  60.00  152
 17  \w     42.00  75.00   0.50    0.20    --  107.75-111.00   0.00   66
 18  \w     79.00 109.00   0.50    0.20    --  107.75-111.00   0.00   60
 19  \w     42.00 105.00   0.50    0.20    --  107.75-111.00 -60.00  126
 20  \w     32.00  71.00   0.50    0.20    --  107.75-111.00-120.00   78
 21  \w     76.00 109.00   0.50    0.20    --  107.75-111.00-120.00   66
 22  \w     48.00 108.00   0.50    0.20    --  107.75-111.00-180.00  120
 23  \w     29.00 112.00   0.50    0.20    --  107.75 -15.00 -60.00  166
 24  \w     37.00 124.00   0.50    0.20    --  107.75 -61.00-150.00  174
 25  \w     38.00 110.00   0.50    0.20    --  107.75 -61.00 -60.00  144
 26  \w     50.00 124.00   0.50    0.20    --  107.75 -61.00   0.00  148
 27  \w    100.00 126.00   0.50    0.20    --  107.75 -77.00 120.00   52
 28  \w     55.00  81.00   0.50    0.20    --  107.75 -77.00 120.00   52
 29  \w     30.00  96.00   0.50    0.20    --  107.75 -15.00  30.00  132
 30  \w    128.00 164.00   0.50    0.20    --  107.75 111.00-120.00   72
 31  \w     98.00 178.00   0.50    0.20    --  107.75 119.00 -58.00  160
 32  \w     72.00 126.00   0.50    0.10    --   51.79 157.00  96.00  108
 33  \w     72.00 161.00   0.50    0.20    --  107.75 157.00  96.00  178
 34  \w    -99.00 -10.00   0.50    0.20    --  -86.25  45.00 -30.00  178
 35  \w   -109.00 -28.00   0.50    0.10    --  -51.79 157.00  96.00  162
 36  \w    -84.00  -8.00   0.50    0.10    --  -51.79 119.00 -58.00  152
 37  \w    -85.00 -10.00   0.50    0.20    --  -86.25 119.00 -58.00  150
 38  \w   -124.00 -37.00   0.50    0.10    --  -51.79 -57.00-120.00  174
 39  \w   -125.00 -29.00   0.50    0.10    --  -51.79 -77.00   0.00  192
 40  \w   -125.00 -29.00   0.50    0.10    --  -51.79 -77.00 150.00  192
 41  \w   -144.00 -51.00   0.50    0.20    --  -86.25-157.00  60.00  186
 42  \w   -126.00 -51.00   0.50    0.10    --  -51.79-157.00  60.00  150
 43  \w   -162.00 -76.00   0.50    0.20    --  -86.25-119.00-144.00  172
 44  \w   -128.00 -76.00   0.50    0.10    --  -51.79-119.00-144.00  104
;
_diffrn_measurement_device 'four-circle diffractometer'
_diffrn_measurement_device_type 'XtaLAB Synergy, Dualflex, Pilatus 200K'
_diffrn_measurement_method '\w scans'
_diffrn_orient_matrix_type 'CrysAlisPro convention (1999,Acta A55,543-557)'
_diffrn_orient_matrix_UB_11 -0.1389995000
_diffrn_orient_matrix_UB_12 -0.0578753000
_diffrn_orient_matrix_UB_13 0.0266380000
_diffrn_orient_matrix_UB_21 0.0952634000
_diffrn_orient_matrix_UB_22 0.0545980000
_diffrn_orient_matrix_UB_23 0.1299151000
_diffrn_orient_matrix_UB_31 -0.0300521000
_diffrn_orient_matrix_UB_32 0.1394709000
_diffrn_orient_matrix_UB_33 0.0167282000
_diffrn_radiation_monochromator mirror
_diffrn_radiation_probe x-ray
_diffrn_radiation_type 'Cu K\a'
_diffrn_radiation_wavelength 1.54184
_diffrn_reflns_av_R_equivalents 0.0274
_diffrn_reflns_av_unetI/netI 0.0184
_diffrn_reflns_Laue_measured_fraction_full 0.998
_diffrn_reflns_Laue_measured_fraction_max 0.993
_diffrn_reflns_limit_h_max 12
_diffrn_reflns_limit_h_min -12
_diffrn_reflns_limit_k_max 13
_diffrn_reflns_limit_k_min -11
_diffrn_reflns_limit_l_max 16
_diffrn_reflns_limit_l_min -15
_diffrn_reflns_number 21833
_diffrn_reflns_point_group_measured_fraction_full 0.998
_diffrn_reflns_point_group_measured_fraction_max 0.993
_diffrn_reflns_theta_full 67.684
_diffrn_reflns_theta_max 74.485
_diffrn_reflns_theta_min 3.835
_diffrn_source 'micro-focus sealed X-ray tube'
_diffrn_source_type 'PhotonJet (Cu) X-ray Source'
_exptl_absorpt_coefficient_mu 20.556
_exptl_absorpt_correction_T_max 0.325
_exptl_absorpt_correction_T_min 0.125
_exptl_absorpt_correction_type analytical
_exptl_absorpt_process_details
;
CrysAlisPro 1.171.40.68a (Rigaku Oxford Diffraction, 2019)
Analytical numeric absorption correction using a multifaceted crystal
			model based on expressions derived by R.C. Clark & J.S. Reid.
(Clark, R. C. & Reid, J. S. (1995). Acta Cryst. A51, 887-897)
Empirical absorption correction using spherical harmonics,
 implemented in SCALE3 ABSPACK scaling algorithm.
;
_exptl_crystal_colour yellow
_exptl_crystal_colour_primary yellow
_exptl_crystal_density_diffrn 2.458
_exptl_crystal_description block
_exptl_crystal_F_000 812
_exptl_crystal_size_max 0.17
_exptl_crystal_size_mid 0.16
_exptl_crystal_size_min 0.1
_refine_diff_density_max 1.044
_refine_diff_density_min -1.448
_refine_diff_density_rms 0.135
_refine_ls_extinction_coef 0.00133(4)
_refine_ls_extinction_expression Fc^*^=kFc[1+0.001xFc^2^\l^3^/sin(2\q)]^-1/4^
_refine_ls_extinction_method 'SHELXL-2018/3 (Sheldrick 2018)'
_refine_ls_goodness_of_fit_ref 1.182
_refine_ls_hydrogen_treatment mixed
_refine_ls_matrix_type full
_refine_ls_number_parameters 359
_refine_ls_number_reflns 4784
_refine_ls_number_restraints 8
_refine_ls_restrained_S_all 1.181
_refine_ls_R_factor_all 0.0234
_refine_ls_R_factor_gt 0.0221
_refine_ls_shift/su_max 0.001
_refine_ls_shift/su_mean 0.000
_refine_ls_structure_factor_coef Fsqd
_refine_ls_weighting_details 'w=1/[\s^2^(Fo^2^)+(0.0261P)^2^+3.0030P] where P=(Fo^2^+2Fc^2^)/3'
_refine_ls_weighting_scheme calc
_refine_ls_wR_factor_gt 0.0562
_refine_ls_wR_factor_ref 0.0565
_reflns_Friedel_coverage 0.000
_reflns_number_gt 4725
_reflns_number_total 4784
_reflns_threshold_expression 'I > 2\s(I)'
_cod_data_source_file d2sc05473f2.cif
_cod_data_source_block 8
_cod_depositor_comments 'Adding full bibliography for 1568094--1568122.cif.'
_cod_original_cell_volume 1176.61(6)
_cod_database_code 1568108
_shelx_shelxl_version_number 2018/3
_chemical_oxdiff_formula 'C18 H14 N2 O15 Re2'
_chemical_oxdiff_usercomment 3-OH
_shelx_space_group_comment
;
The symmetry employed for this shelxl refinement is uniquely defined
by the following loop, which should always be used as a source of
symmetry information in preference to the above space-group names.
They are only intended as comments.
;
_shelx_estimated_absorpt_t_max 0.233
_shelx_estimated_absorpt_t_min 0.128
_reflns_odcompleteness_completeness 99.34
_reflns_odcompleteness_iscentric 1
_reflns_odcompleteness_theta 74.33
_olex2_refinement_description
;
1. Fixed Uiso
 At 1.2 times of:
  All C(H) groups, All C(H,H,H,H,H,H) groups
 At 1.5 times of:
  All C(H,H) groups
2. Restrained distances
 O7-H7 = O4-H4B = O4-H4A = O11-H11A = O11-H11B = O14-H14A = O15-H15A = O15-H15B
 0.82 with sigma of 0.01
3.a Aromatic/amide H refined with riding coordinates:
 C4(H4), C5(H5), C6(H6), C13(H13), C14(H14), C15(H15)
;
_olex2_submission_special_instructions 'No special instructions were received'
_oxdiff_exptl_absorpt_empirical_details
;
Empirical correction (ABSPACK) includes:
- Absorption correction using spherical harmonics
- Frame scaling
- B-factor correction
;
_oxdiff_exptl_absorpt_empirical_full_max 2.495
_oxdiff_exptl_absorpt_empirical_full_min 0.707

loop_
_space_group_symop_operation_xyz
'x, y, z'
'-x, -y, -z'

loop_
_atom_site_label
_atom_site_type_symbol
_atom_site_fract_x
_atom_site_fract_y
_atom_site_fract_z
_atom_site_U_iso_or_equiv
_atom_site_adp_type
_atom_site_occupancy
_atom_site_site_symmetry_order
_atom_site_calc_flag
_atom_site_refinement_flags_posn
_atom_site_refinement_flags_adp
_atom_site_refinement_flags_occupancy
_atom_site_disorder_assembly
_atom_site_disorder_group
C1 C 0.7334(5) 0.5270(4) 0.4974(3) 0.0247(8) Uani 1 1 d . . . . .
C2 C 0.6629(4) 0.3575(4) 0.6073(4) 0.0236(8) Uani 1 1 d . . . . .
C3 C 0.5456(5) 0.2706(4) 0.3797(4) 0.0240(8) Uani 1 1 d . . . . .
C4 C 0.7204(4) 0.0533(4) 0.5085(3) 0.0201(7) Uani 1 1 d . . . . .
H4 H 0.668829 0.078223 0.559418 0.024 Uiso 1 1 calc R U . . .
C5 C 0.7406(5) -0.0760(4) 0.4835(4) 0.0250(8) Uani 1 1 d . . . . .
H5 H 0.702089 -0.139374 0.516229 0.030 Uiso 1 1 calc R U . . .
C6 C 0.8172(5) -0.1115(4) 0.4107(4) 0.0240(8) Uani 1 1 d . . . . .
H6 H 0.831670 -0.199575 0.392921 0.029 Uiso 1 1 calc R U . . .
C7 C 0.8730(4) -0.0177(4) 0.3635(3) 0.0204(7) Uani 1 1 d . . . . .
C8 C 0.8467(4) 0.1098(4) 0.3907(3) 0.0160(7) Uani 1 1 d . . . . .
C9 C 0.8980(4) 0.2150(4) 0.3420(3) 0.0171(7) Uani 1 1 d . . . . .
C10 C 0.8726(5) 0.0943(4) -0.0844(4) 0.0270(9) Uani 1 1 d . . . . .
C11 C 0.7024(4) 0.0663(4) 0.0373(4) 0.0256(8) Uani 1 1 d . . . . .
H4A H 1.019(5) 0.4980(14) 0.632(4) 0.031 Uiso 1 1 d D U . . .
H4B H 0.986(6) 0.395(5) 0.664(3) 0.031 Uiso 1 1 d D U . . .
H7 H 0.969(6) 0.010(4) 0.269(4) 0.031 Uiso 1 1 d D U . . .
H11A H 0.990(6) 0.302(5) 0.183(4) 0.031 Uiso 1 1 d D U . . .
H11B H 1.034(4) 0.365(5) 0.120(5) 0.031 Uiso 1 1 d D U . . .
H14A H 0.740(5) 0.701(6) 0.037(3) 0.031 Uiso 1 1 d D U . . .
H15A H 0.984(6) 0.235(4) -0.234(5) 0.038 Uiso 1 1 d D U . . .
H15B H 0.924(6) 0.326(6) -0.191(4) 0.038 Uiso 1 1 d D U . . .
C12 C 0.5995(5) 0.1123(4) -0.1589(4) 0.0281(9) Uani 1 1 d . . . . .
C13 C 0.5954(4) 0.3403(4) 0.1314(4) 0.0237(8) Uani 1 1 d . . . . .
H13 H 0.568614 0.253626 0.141273 0.028 Uiso 1 1 calc R U . . .
C14 C 0.5511(4) 0.4478(5) 0.1872(4) 0.0253(8) Uani 1 1 d . . . . .
H14 H 0.495008 0.433825 0.234797 0.030 Uiso 1 1 calc R U . . .
C15 C 0.5874(5) 0.5731(5) 0.1741(3) 0.0255(8) Uani 1 1 d . . . . .
H15 H 0.557637 0.646661 0.212410 0.031 Uiso 1 1 calc R U . . .
C16 C 0.6694(4) 0.5911(4) 0.1030(3) 0.0214(8) Uani 1 1 d . . . . .
C17 C 0.7112(4) 0.4791(4) 0.0486(3) 0.0177(7) Uani 1 1 d . . . . .
C18 C 0.7986(4) 0.4884(4) -0.0278(3) 0.0194(7) Uani 1 1 d . . . . .
N1 N 0.7723(3) 0.1436(3) 0.4621(3) 0.0157(6) Uani 1 1 d . . . . .
N2 N 0.6751(3) 0.3569(3) 0.0640(3) 0.0172(6) Uani 1 1 d . . . . .
O1 O 0.7204(4) 0.6328(3) 0.4985(3) 0.0384(8) Uani 1 1 d . . . . .
O2 O 0.6141(4) 0.3600(4) 0.6788(3) 0.0382(8) Uani 1 1 d . . . . .
O3 O 0.4259(4) 0.2252(4) 0.3151(3) 0.0388(8) Uani 1 1 d . . . . .
O4 O 0.9767(3) 0.4133(3) 0.6049(2) 0.0192(5) Uani 1 1 d D . . . .
O5 O 0.9727(3) 0.1930(3) 0.2789(2) 0.0222(5) Uani 1 1 d . . . . .
O6 O 0.8581(3) 0.3240(3) 0.3661(2) 0.0189(5) Uani 1 1 d . . . . .
O7 O 0.9504(3) -0.0513(3) 0.2949(3) 0.0258(6) Uani 1 1 d D . . . .
O8 O 0.9333(5) 0.0241(4) -0.1224(4) 0.0484(10) Uani 1 1 d . . . . .
O9 O 0.6579(4) -0.0188(4) 0.0700(3) 0.0416(8) Uani 1 1 d . . . . .
O10 O 0.5014(4) 0.0577(4) -0.2441(3) 0.0453(9) Uani 1 1 d . . . . .
O11 O 0.9621(3) 0.3400(3) 0.1381(2) 0.0203(5) Uani 1 1 d D . . . .
O12 O 0.8279(3) 0.5970(3) -0.0509(3) 0.0242(6) Uani 1 1 d . . . . .
O13 O 0.8385(3) 0.3837(3) -0.0665(2) 0.0199(5) Uani 1 1 d . . . . .
O14 O 0.7019(3) 0.7119(3) 0.0871(3) 0.0293(6) Uani 1 1 d D . . . .
O15 O 0.9641(4) 0.3045(3) -0.2380(3) 0.0297(6) Uani 1 1 d D . . . .
Re1 Re 0.74502(2) 0.34642(2) 0.48805(2) 0.01597(7) Uani 1 1 d . . . . .
Re2 Re 0.76832(2) 0.20794(2) -0.01892(2) 0.01687(7) Uani 1 1 d . . . . .

loop_
_atom_site_aniso_label
_atom_site_aniso_U_11
_atom_site_aniso_U_22
_atom_site_aniso_U_33
_atom_site_aniso_U_23
_atom_site_aniso_U_13
_atom_site_aniso_U_12
C1 0.032(2) 0.0217(19) 0.0214(19) 0.0068(15) 0.0111(16) 0.0110(16)
C2 0.0254(19) 0.0255(19) 0.025(2) 0.0094(16) 0.0119(16) 0.0134(16)
C3 0.030(2) 0.0236(19) 0.027(2) 0.0127(16) 0.0159(17) 0.0151(17)
C4 0.0238(18) 0.0175(17) 0.0212(18) 0.0098(15) 0.0097(15) 0.0052(14)
C5 0.028(2) 0.0186(18) 0.030(2) 0.0130(16) 0.0097(17) 0.0066(15)
C6 0.029(2) 0.0148(17) 0.028(2) 0.0075(15) 0.0073(16) 0.0085(15)
C7 0.0223(18) 0.0210(18) 0.0176(17) 0.0052(14) 0.0064(14) 0.0098(15)
C8 0.0185(16) 0.0160(16) 0.0136(16) 0.0056(13) 0.0060(13) 0.0054(13)
C9 0.0205(17) 0.0166(16) 0.0148(16) 0.0066(14) 0.0064(14) 0.0063(14)
C10 0.039(2) 0.025(2) 0.027(2) 0.0135(17) 0.0175(18) 0.0175(18)
C11 0.0179(17) 0.024(2) 0.030(2) 0.0081(17) 0.0056(16) 0.0047(15)
C12 0.032(2) 0.025(2) 0.025(2) 0.0070(17) 0.0080(18) 0.0108(17)
C13 0.0222(18) 0.029(2) 0.024(2) 0.0128(17) 0.0132(16) 0.0074(16)
C14 0.0223(19) 0.036(2) 0.025(2) 0.0127(17) 0.0154(16) 0.0128(17)
C15 0.028(2) 0.032(2) 0.0188(19) 0.0062(16) 0.0093(16) 0.0168(17)
C16 0.0221(18) 0.0202(18) 0.0219(19) 0.0066(15) 0.0064(15) 0.0101(15)
C17 0.0135(15) 0.0226(18) 0.0181(17) 0.0085(14) 0.0058(13) 0.0063(14)
C18 0.0156(16) 0.0243(19) 0.0209(18) 0.0097(15) 0.0072(14) 0.0089(14)
N1 0.0236(15) 0.0101(13) 0.0139(14) 0.0044(11) 0.0073(12) 0.0060(11)
N2 0.0143(14) 0.0201(15) 0.0179(15) 0.0073(12) 0.0064(12) 0.0059(12)
O1 0.053(2) 0.0228(15) 0.047(2) 0.0171(14) 0.0176(16) 0.0217(14)
O2 0.0439(19) 0.053(2) 0.0330(18) 0.0184(16) 0.0280(15) 0.0234(16)
O3 0.0266(16) 0.0399(18) 0.0414(19) 0.0132(15) 0.0024(14) 0.0094(14)
O4 0.0233(13) 0.0168(12) 0.0181(13) 0.0071(10) 0.0089(11) 0.0054(10)
O5 0.0302(14) 0.0251(14) 0.0215(13) 0.0116(11) 0.0173(11) 0.0140(11)
O6 0.0275(13) 0.0165(12) 0.0188(13) 0.0074(10) 0.0146(11) 0.0096(10)
O7 0.0351(15) 0.0235(14) 0.0275(15) 0.0094(12) 0.0172(13) 0.0181(12)
O8 0.072(3) 0.051(2) 0.055(2) 0.0268(19) 0.046(2) 0.045(2)
O9 0.0368(18) 0.0350(18) 0.061(2) 0.0319(17) 0.0166(16) 0.0085(14)
O10 0.043(2) 0.041(2) 0.0314(19) 0.0030(16) -0.0038(16) 0.0101(17)
O11 0.0190(13) 0.0233(13) 0.0225(14) 0.0124(11) 0.0089(11) 0.0072(11)
O12 0.0243(13) 0.0262(14) 0.0318(15) 0.0179(12) 0.0145(12) 0.0115(11)
O13 0.0247(13) 0.0239(13) 0.0201(13) 0.0133(11) 0.0128(11) 0.0120(11)
O14 0.0337(16) 0.0209(14) 0.0375(17) 0.0116(13) 0.0150(13) 0.0129(12)
O15 0.0471(18) 0.0316(16) 0.0286(16) 0.0193(13) 0.0233(14) 0.0238(14)
Re1 0.02110(10) 0.01412(9) 0.01794(10) 0.00763(7) 0.01071(7) 0.00866(6)
Re2 0.01901(10) 0.01708(10) 0.01684(10) 0.00642(7) 0.00861(7) 0.00731(7)

loop_
_atom_type_symbol
_atom_type_description
_atom_type_scat_dispersion_real
_atom_type_scat_dispersion_imag
_atom_type_scat_source
C C 0.0181 0.0091 'International Tables Vol C Tables 4.2.6.8 and 6.1.1.4'
H H 0.0000 0.0000 'International Tables Vol C Tables 4.2.6.8 and 6.1.1.4'
N N 0.0311 0.0180 'International Tables Vol C Tables 4.2.6.8 and 6.1.1.4'
O O 0.0492 0.0322 'International Tables Vol C Tables 4.2.6.8 and 6.1.1.4'
Re Re -5.2083 5.8923 'International Tables Vol C Tables 4.2.6.8 and 6.1.1.4'

loop_
_exptl_crystal_face_index_h
_exptl_crystal_face_index_k
_exptl_crystal_face_index_l
_exptl_crystal_face_perp_dist
1 -2 5 0.0606
-3 5 0 0.0606
-1 0 0 0.0406
-2 5 -5 0.0706
5 -2 1 0.0514
5 2 1 0.0527
1 1 -1 0.0639
5 -2 -2 0.0650
2 -5 0 0.0857
1 4 -5 0.0619
5 -4 -4 0.0652
1 -3 -5 0.0532
-3 1 5 0.0896

loop_
_geom_angle_atom_site_label_1
_geom_angle_atom_site_label_2
_geom_angle_atom_site_label_3
_geom_angle
_geom_angle_site_symmetry_1
_geom_angle_site_symmetry_3
_geom_angle_publ_flag
O1 C1 Re1 176.8(4) . . ?
O2 C2 Re1 177.7(4) . . ?
O3 C3 Re1 179.7(4) . . ?
C5 C4 H4 119.4 . . ?
N1 C4 H4 119.4 . . ?
N1 C4 C5 121.3(4) . . ?
C4 C5 H5 120.3 . . ?
C6 C5 C4 119.3(4) . . ?
C6 C5 H5 120.3 . . ?
C5 C6 H6 120.1 . . ?
C5 C6 C7 119.7(4) . . ?
C7 C6 H6 120.1 . . ?
C6 C7 C8 118.1(4) . . ?
O7 C7 C6 119.5(3) . . ?
O7 C7 C8 122.5(4) . . ?
C7 C8 C9 122.1(3) . . ?
N1 C8 C7 121.8(3) . . ?
N1 C8 C9 116.1(3) . . ?
O5 C9 C8 119.6(3) . . ?
O5 C9 O6 123.7(3) . . ?
O6 C9 C8 116.6(3) . . ?
O8 C10 Re2 178.3(4) . . ?
O9 C11 Re2 177.7(4) . . ?
O10 C12 Re2 177.7(4) . . ?
C14 C13 H13 119.4 . . ?
N2 C13 H13 119.4 . . ?
N2 C13 C14 121.2(4) . . ?
C13 C14 H14 119.7 . . ?
C15 C14 C13 120.7(4) . . ?
C15 C14 H14 119.7 . . ?
C14 C15 H15 120.7 . . ?
C14 C15 C16 118.6(4) . . ?
C16 C15 H15 120.7 . . ?
C15 C16 C17 118.4(4) . . ?
O14 C16 C15 119.1(4) . . ?
O14 C16 C17 122.5(4) . . ?
C16 C17 C18 122.3(3) . . ?
N2 C17 C16 121.7(3) . . ?
N2 C17 C18 115.9(3) . . ?
O12 C18 C17 118.7(3) . . ?
O12 C18 O13 124.3(4) . . ?
O13 C18 C17 117.0(3) . . ?
C4 N1 C8 119.8(3) . . ?
C4 N1 Re1 126.0(3) . . ?
C8 N1 Re1 114.2(2) . . ?
C13 N2 C17 119.4(3) . . ?
C13 N2 Re2 126.5(3) . . ?
C17 N2 Re2 114.0(2) . . ?
H4A O4 H4B 103(5) . . ?
Re1 O4 H4A 114(4) . . ?
Re1 O4 H4B 113(4) . . ?
C9 O6 Re1 116.7(2) . . ?
C7 O7 H7 109(4) . . ?
H11A O11 H11B 104(5) . . ?
Re2 O11 H11A 116(4) . . ?
Re2 O11 H11B 109(4) . . ?
C18 O13 Re2 117.2(2) . . ?
C16 O14 H14A 106(4) . . ?
H15A O15 H15B 108(6) . . ?
C1 Re1 N1 172.79(15) . . ?
C1 Re1 O4 97.87(14) . . ?
C1 Re1 O6 96.88(14) . . ?
C2 Re1 C1 88.45(17) . . ?
C2 Re1 C3 87.16(17) . . ?
C2 Re1 N1 98.73(14) . . ?
C2 Re1 O4 95.19(14) . . ?
C2 Re1 O6 172.47(13) . . ?
C3 Re1 C1 87.39(17) . . ?
C3 Re1 N1 93.60(14) . . ?
C3 Re1 O4 174.29(13) . . ?
C3 Re1 O6 98.36(14) . . ?
N1 Re1 O4 80.90(11) . . ?
O6 Re1 N1 75.91(10) . . ?
O6 Re1 O4 78.85(10) . . ?
C10 Re2 N2 173.20(16) . . ?
C10 Re2 O11 94.27(15) . . ?
C10 Re2 O13 99.72(14) . . ?
C11 Re2 C10 86.24(18) . . ?
C11 Re2 C12 89.43(18) . . ?
C11 Re2 N2 98.04(15) . . ?
C11 Re2 O11 96.48(14) . . ?
C11 Re2 O13 173.46(15) . . ?
C12 Re2 C10 89.08(19) . . ?
C12 Re2 N2 96.21(15) . . ?
C12 Re2 O11 173.37(14) . . ?
C12 Re2 O13 93.34(15) . . ?
N2 Re2 O11 80.04(11) . . ?
O13 Re2 N2 75.78(11) . . ?
O13 Re2 O11 80.47(10) . . ?

loop_
_geom_bond_atom_site_label_1
_geom_bond_atom_site_label_2
_geom_bond_distance
_geom_bond_site_symmetry_2
_geom_bond_publ_flag
C1 O1 1.154(5) . ?
C1 Re1 1.914(4) . ?
C2 O2 1.145(5) . ?
C2 Re1 1.908(4) . ?
C3 O3 1.145(5) . ?
C3 Re1 1.909(4) . ?
C4 H4 0.9500 . ?
C4 C5 1.389(5) . ?
C4 N1 1.342(5) . ?
C5 H5 0.9500 . ?
C5 C6 1.380(6) . ?
C6 H6 0.9500 . ?
C6 C7 1.390(6) . ?
C7 C8 1.398(5) . ?
C7 O7 1.343(5) . ?
C8 C9 1.484(5) . ?
C8 N1 1.346(5) . ?
C9 O5 1.246(5) . ?
C9 O6 1.288(4) . ?
C10 O8 1.143(5) . ?
C10 Re2 1.920(4) . ?
C11 O9 1.147(6) . ?
C11 Re2 1.903(4) . ?
C12 O10 1.137(5) . ?
C12 Re2 1.907(4) . ?
C13 H13 0.9500 . ?
C13 C14 1.393(6) . ?
C13 N2 1.339(5) . ?
C14 H14 0.9500 . ?
C14 C15 1.364(6) . ?
C15 H15 0.9500 . ?
C15 C16 1.399(6) . ?
C16 C17 1.406(5) . ?
C16 O14 1.334(5) . ?
C17 C18 1.483(5) . ?
C17 N2 1.348(5) . ?
C18 O12 1.259(5) . ?
C18 O13 1.276(5) . ?
N1 Re1 2.170(3) . ?
N2 Re2 2.173(3) . ?
O4 H4A 0.821(10) . ?
O4 H4B 0.821(10) . ?
O4 Re1 2.196(3) . ?
O6 Re1 2.150(3) . ?
O7 H7 0.820(10) . ?
O11 H11A 0.821(10) . ?
O11 H11B 0.819(10) . ?
O11 Re2 2.193(3) . ?
O13 Re2 2.147(3) . ?
O14 H14A 0.821(10) . ?
O15 H15A 0.817(10) . ?
O15 H15B 0.819(10) . ?

loop_
_geom_hbond_atom_site_label_D
_geom_hbond_atom_site_label_H
_geom_hbond_atom_site_label_A
_geom_hbond_distance_DH
_geom_hbond_distance_HA
_geom_hbond_distance_DA
_geom_hbond_angle_DHA
_geom_hbond_site_symmetry_A
_geom_hbond_publ_flag
C5 H5 O1 0.95 2.41 3.110(5) 130.0 1_545 yes
O4 H4A O6 0.821(10) 1.99(3) 2.750(4) 155(5) 2_766 yes
O4 H4B O15 0.821(10) 1.816(19) 2.612(4) 163(5) 1_556 yes
O7 H7 O5 0.820(10) 1.90(3) 2.618(4) 146(5) . yes
O11 H11A O5 0.821(10) 1.92(2) 2.700(4) 158(5) . yes
O11 H11B O12 0.819(10) 1.848(15) 2.659(4) 170(5) 2_765 yes
O14 H14A O12 0.821(10) 1.88(3) 2.617(4) 150(5) . yes
O15 H15A O7 0.817(10) 2.19(3) 2.950(4) 155(6) 2_755 yes
O15 H15B O13 0.819(10) 2.014(12) 2.831(4) 176(6) . yes
C15 H15 O2 0.95 2.48 3.159(5) 128.7 2_666 yes

loop_
_geom_torsion_atom_site_label_1
_geom_torsion_atom_site_label_2
_geom_torsion_atom_site_label_3
_geom_torsion_atom_site_label_4
_geom_torsion
_geom_torsion_site_symmetry_1
_geom_torsion_site_symmetry_2
_geom_torsion_site_symmetry_3
_geom_torsion_site_symmetry_4
_geom_torsion_publ_flag
C4 C5 C6 C7 0.0(6) . . . . ?
C5 C4 N1 C8 -0.6(6) . . . . ?
C5 C4 N1 Re1 178.1(3) . . . . ?
C5 C6 C7 C8 -1.1(6) . . . . ?
C5 C6 C7 O7 178.5(4) . . . . ?
C6 C7 C8 C9 -178.2(3) . . . . ?
C6 C7 C8 N1 1.3(6) . . . . ?
C7 C8 C9 O5 -3.3(5) . . . . ?
C7 C8 C9 O6 175.0(3) . . . . ?
C7 C8 N1 C4 -0.5(5) . . . . ?
C7 C8 N1 Re1 -179.4(3) . . . . ?
C8 C9 O6 Re1 6.6(4) . . . . ?
C9 C8 N1 C4 179.1(3) . . . . ?
C9 C8 N1 Re1 0.2(4) . . . . ?
C13 C14 C15 C16 0.3(6) . . . . ?
C14 C13 N2 C17 -1.0(6) . . . . ?
C14 C13 N2 Re2 175.0(3) . . . . ?
C14 C15 C16 C17 -0.3(6) . . . . ?
C14 C15 C16 O14 178.2(4) . . . . ?
C15 C16 C17 C18 -179.7(3) . . . . ?
C15 C16 C17 N2 -0.4(5) . . . . ?
C16 C17 C18 O12 -4.9(5) . . . . ?
C16 C17 C18 O13 175.6(3) . . . . ?
C16 C17 N2 C13 1.1(5) . . . . ?
C16 C17 N2 Re2 -175.4(3) . . . . ?
C17 C18 O13 Re2 1.5(4) . . . . ?
C18 C17 N2 C13 -179.6(3) . . . . ?
C18 C17 N2 Re2 3.9(4) . . . . ?
N1 C4 C5 C6 0.8(6) . . . . ?
N1 C8 C9 O5 177.1(3) . . . . ?
N1 C8 C9 O6 -4.6(5) . . . . ?
N2 C13 C14 C15 0.3(6) . . . . ?
N2 C17 C18 O12 175.8(3) . . . . ?
N2 C17 C18 O13 -3.7(5) . . . . ?
O5 C9 O6 Re1 -175.2(3) . . . . ?
O7 C7 C8 C9 2.2(6) . . . . ?
O7 C7 C8 N1 -178.2(3) . . . . ?
O12 C18 O13 Re2 -178.0(3) . . . . ?
O14 C16 C17 C18 1.9(6) . . . . ?
O14 C16 C17 N2 -178.8(3) . . . . ?

loop_
_exptl_oxdiff_crystal_face_indexfrac_h
_exptl_oxdiff_crystal_face_indexfrac_k
_exptl_oxdiff_crystal_face_indexfrac_l
_exptl_oxdiff_crystal_face_x
_exptl_oxdiff_crystal_face_y
_exptl_oxdiff_crystal_face_z
1.0046 -2.0038 4.9945 0.1094 0.6352 -0.2261
-2.9847 4.9996 -0.0046 0.1254 -0.0120 0.7869
-1.0007 -0.0008 0.0019 0.1392 -0.0951 0.0300
-1.9948 5.0042 -4.9988 -0.1455 -0.5662 0.6743
4.9988 -1.9977 0.9931 -0.5528 0.4961 -0.4122
5.0128 2.0038 0.9848 -0.7865 0.7149 0.1453
1.0020 1.0019 -1.0024 -0.2240 0.0199 0.0929
4.9923 -1.9954 -2.0023 -0.6318 0.1065 -0.4618
1.9839 -5.0003 0.0065 0.0138 -0.0832 -0.7569
1.0038 4.0061 -5.0024 -0.5046 -0.3355 0.4449
4.9809 -3.9946 -3.9950 -0.5676 -0.2626 -0.7736
0.9793 -2.9965 -4.9879 -0.0956 -0.7183 -0.5308
-2.9878 0.9943 4.9959 0.4908 0.4187 0.3120
